data_4074320
loop_
_publ_author_name
'Jantzi, Kevin L.'
'Guzei, Ilia A.'
'Reich, Hans J.'

_publ_section_title
;
 Solution and Solid-State Structures of Lithiated Phenyloxazolines
;
_journal_issue 22
_journal_name_full Organometallics
_journal_page_first 5390
_journal_paper_doi 10.1021/om060551j
_journal_volume 25
_journal_year 2006
_chemical_formula_sum 'C38 H56 Li2 N2 O6'
_chemical_formula_weight 650.73
_chemical_name_systematic
; 
 ? 
;
_space_group_IT_number 2
_symmetry_cell_setting triclinic
_symmetry_space_group_name_Hall '-P 1'
_symmetry_space_group_name_H-M 'P -1'
_atom_sites_solution_hydrogens geom
_atom_sites_solution_primary direct
_atom_sites_solution_secondary difmap
_audit_creation_method SHELXL-97
_cell_angle_alpha 70.3860(10)
_cell_angle_beta 81.2070(10)
_cell_angle_gamma 86.6060(10)
_cell_formula_units_Z 1
_cell_length_a 9.5171(7)
_cell_length_b 10.1009(7)
_cell_length_c 10.3488(7)
_cell_measurement_temperature 173(2)
_cell_volume 926.07(11)
_computing_cell_refinement 'Bruker SMART'
_computing_data_collection 'Bruker SMART'
_computing_data_reduction 'Bruker SHELXTL'
_computing_molecular_graphics 'Bruker SHELXTL'
_computing_publication_material 'Bruker SHELXTL'
_computing_structure_refinement 'SHELXL-97 (Sheldrick, 1997)'
_computing_structure_solution 'SHELXS-97 (Sheldrick, 1990)'
_diffrn_ambient_temperature 173(2)
_diffrn_measured_fraction_theta_full 0.991
_diffrn_measured_fraction_theta_max 0.991
_diffrn_measurement_device_type 'CCD area detector'
_diffrn_measurement_method 'phi and omega scans'
_diffrn_radiation_monochromator graphite
_diffrn_radiation_source 'fine-focus sealed tube'
_diffrn_radiation_type MoK\a
_diffrn_radiation_wavelength 0.71073
_diffrn_reflns_av_R_equivalents 0.0000
_diffrn_reflns_av_sigmaI/netI 0.0408
_diffrn_reflns_limit_h_max 11
_diffrn_reflns_limit_h_min -11
_diffrn_reflns_limit_k_max 12
_diffrn_reflns_limit_k_min -10
_diffrn_reflns_limit_l_max 12
_diffrn_reflns_limit_l_min 0
_diffrn_reflns_number 3221
_diffrn_reflns_theta_full 25.00
_diffrn_reflns_theta_max 25.00
_diffrn_reflns_theta_min 2.11
_exptl_absorpt_coefficient_mu 0.077
_exptl_absorpt_correction_T_max 0.9722
_exptl_absorpt_correction_T_min 0.9663
_exptl_absorpt_correction_type none
_exptl_crystal_density_diffrn 1.167
_exptl_crystal_density_method 'not measured'
_exptl_crystal_F_000 352
_exptl_crystal_size_max 0.45
_exptl_crystal_size_mid 0.40
_exptl_crystal_size_min 0.37
_refine_diff_density_max 0.324
_refine_diff_density_min -0.191
_refine_diff_density_rms 0.052
_refine_ls_extinction_method none
_refine_ls_goodness_of_fit_ref 0.995
_refine_ls_hydrogen_treatment mixed
_refine_ls_matrix_type full
_refine_ls_number_parameters 219
_refine_ls_number_reflns 3221
_refine_ls_number_restraints 0
_refine_ls_restrained_S_all 0.995
_refine_ls_R_factor_all 0.0693
_refine_ls_R_factor_gt 0.0539
_refine_ls_shift/su_max 0.000
_refine_ls_shift/su_mean 0.000
_refine_ls_structure_factor_coef Fsqd
_refine_ls_weighting_details 'calc w=1/[\s^2^(Fo^2^)+(0.0852P)^2^+0.3268P] where P=(Fo^2^+2Fc^2^)/3'
_refine_ls_weighting_scheme calc
_refine_ls_wR_factor_gt 0.1419
_refine_ls_wR_factor_ref 0.1499
_reflns_number_gt 2514
_reflns_number_total 3221
_reflns_threshold_expression >2sigma(I)
_cod_data_source_file om060551jsi20060615_123553.cif
_cod_data_source_block rei03
_cod_depositor_comments
;
The following automatic conversions were performed:

'_symmetry_cell_setting' value 'Triclinic' changed to 'triclinic'
according to /home/saulius/struct/CIF-dictionaries/cif_core.dic
dictionary named 'cif_core.dic' version 2.4.1 from 2010-06-29.

Automatic conversion script
Id: cif_fix_values 1715 2011-07-08 13:25:40Z adriana 
;
_cod_original_sg_symbol_H-M P-1
_cod_database_code 4074320

loop_
_symmetry_equiv_pos_as_xyz
'x, y, z'
'-x, -y, -z'

loop_
_atom_site_label
_atom_site_type_symbol
_atom_site_fract_x
_atom_site_fract_y
_atom_site_fract_z
_atom_site_U_iso_or_equiv
_atom_site_adp_type
_atom_site_occupancy
_atom_site_symmetry_multiplicity
_atom_site_calc_flag
_atom_site_refinement_flags
Li1 Li 0.3977(3) 0.0466(3) -0.0515(3) 0.0329(7) Uani 1 1 d .
O1 O 0.07895(13) -0.22545(14) 0.12011(12) 0.0354(3) Uani 1 1 d .
O2 O 0.32052(14) 0.23822(14) -0.09293(13) 0.0405(4) Uani 1 1 d .
O3 O 0.07222(19) 0.30852(18) 0.27284(18) 0.0637(5) Uani 1 1 d .
N1 N 0.25150(15) -0.09691(16) -0.03762(14) 0.0294(4) Uani 1 1 d .
C1 C 0.39005(18) -0.06107(18) 0.17794(17) 0.0295(4) Uani 1 1 d .
C2 C 0.43847(19) -0.0549(2) 0.29787(18) 0.0341(4) Uani 1 1 d .
H2 H 0.5231 -0.0043 0.2862 0.041 Uiso 1 1 calc R
C3 C 0.3704(2) -0.1180(2) 0.43237(19) 0.0387(5) Uani 1 1 d .
H3 H 0.4102 -0.1117 0.5089 0.046 Uiso 1 1 calc R
C4 C 0.2452(2) -0.1897(2) 0.45455(19) 0.0387(5) Uani 1 1 d .
H4 H 0.1981 -0.2330 0.5459 0.046 Uiso 1 1 calc R
C5 C 0.1894(2) -0.1974(2) 0.34134(18) 0.0338(4) Uani 1 1 d .
H5 H 0.1024 -0.2449 0.3543 0.041 Uiso 1 1 calc R
C6 C 0.26158(18) -0.13506(18) 0.20799(17) 0.0275(4) Uani 1 1 d .
C7 C 0.19974(18) -0.14948(18) 0.09038(17) 0.0273(4) Uani 1 1 d .
C8 C 0.0332(2) -0.2053(2) -0.01344(19) 0.0369(5) Uani 1 1 d .
H8A H -0.0461 -0.1364 -0.0300 0.044 Uiso 1 1 calc R
H8B H 0.0024 -0.2951 -0.0184 0.044 Uiso 1 1 calc R
C9 C 0.16577(19) -0.14967(19) -0.11813(18) 0.0306(4) Uani 1 1 d .
C10 C 0.2486(2) -0.2680(2) -0.1558(2) 0.0397(5) Uani 1 1 d .
H10A H 0.3391 -0.2319 -0.2129 0.060 Uiso 1 1 calc R
H10B H 0.1930 -0.3054 -0.2078 0.060 Uiso 1 1 calc R
H10C H 0.2671 -0.3429 -0.0710 0.060 Uiso 1 1 calc R
C11 C 0.1322(2) -0.0312(2) -0.24683(19) 0.0376(5) Uani 1 1 d .
H11A H 0.0845 0.0459 -0.2195 0.056 Uiso 1 1 calc R
H11B H 0.0699 -0.0663 -0.2950 0.056 Uiso 1 1 calc R
H11C H 0.2208 0.0028 -0.3087 0.056 Uiso 1 1 calc R
C12 C 0.3851(3) 0.3236(2) -0.0335(2) 0.0516(6) Uani 1 1 d .
H12A H 0.4375 0.2645 0.0415 0.062 Uiso 1 1 calc R
H12B H 0.3120 0.3791 0.0054 0.062 Uiso 1 1 calc R
C13 C 0.4859(2) 0.4198(2) -0.1496(2) 0.0495(6) Uani 1 1 d .
H13A H 0.5846 0.3830 -0.1473 0.059 Uiso 1 1 calc R
H13B H 0.4832 0.5155 -0.1431 0.059 Uiso 1 1 calc R
C14 C 0.4317(3) 0.4207(3) -0.2804(2) 0.0572(6) Uani 1 1 d .
H14A H 0.4061 0.5173 -0.3359 0.069 Uiso 1 1 calc R
H14B H 0.5045 0.3825 -0.3379 0.069 Uiso 1 1 calc R
C15 C 0.3022(2) 0.3283(3) -0.2297(2) 0.0534(6) Uani 1 1 d .
H15A H 0.2145 0.3858 -0.2274 0.064 Uiso 1 1 calc R
H15B H 0.2960 0.2724 -0.2909 0.064 Uiso 1 1 calc R
C16 C 0.0894(3) 0.4283(3) 0.3085(3) 0.0725(8) Uani 1 1 d .
H16A H -0.0035 0.4588 0.3473 0.087 Uiso 1 1 calc R
H16B H 0.1284 0.5062 0.2253 0.087 Uiso 1 1 calc R
C17 C 0.1899(3) 0.3917(3) 0.4141(3) 0.0605(7) Uani 1 1 d .
H17A H 0.1377 0.3660 0.5094 0.073 Uiso 1 1 calc R
H17B H 0.2544 0.4707 0.3985 0.073 Uiso 1 1 calc R
C18 C 0.2705(2) 0.2676(2) 0.3893(2) 0.0520(6) Uani 1 1 d .
H18A H 0.3529 0.2980 0.3156 0.062 Uiso 1 1 calc R
H18B H 0.3040 0.2041 0.4750 0.062 Uiso 1 1 calc R
C19 C 0.1604(2) 0.1984(2) 0.3451(3) 0.0516(6) Uani 1 1 d .
H19A H 0.2060 0.1463 0.2838 0.062 Uiso 1 1 calc R
H19B H 0.1038 0.1317 0.4268 0.062 Uiso 1 1 calc R

loop_
_atom_site_aniso_label
_atom_site_aniso_U_11
_atom_site_aniso_U_22
_atom_site_aniso_U_33
_atom_site_aniso_U_23
_atom_site_aniso_U_13
_atom_site_aniso_U_12
Li1 0.0306(15) 0.0360(16) 0.0258(15) -0.0018(13) -0.0040(12) 0.0005(13)
O1 0.0349(7) 0.0405(7) 0.0263(7) -0.0042(6) -0.0044(5) -0.0054(6)
O2 0.0405(8) 0.0380(8) 0.0357(8) -0.0018(6) -0.0087(6) 0.0034(6)
O3 0.0688(11) 0.0565(10) 0.0700(11) -0.0160(9) -0.0399(9) 0.0139(8)
N1 0.0294(8) 0.0344(8) 0.0218(8) -0.0050(6) -0.0067(6) 0.0028(6)
C1 0.0308(9) 0.0316(9) 0.0220(9) -0.0044(7) -0.0040(7) 0.0060(8)
C2 0.0314(10) 0.0422(11) 0.0260(10) -0.0075(8) -0.0060(7) 0.0026(8)
C3 0.0414(11) 0.0509(12) 0.0229(10) -0.0104(9) -0.0094(8) 0.0071(9)
C4 0.0438(11) 0.0455(12) 0.0190(9) -0.0020(8) -0.0020(8) 0.0041(9)
C5 0.0327(10) 0.0380(10) 0.0247(9) -0.0034(8) -0.0025(7) 0.0006(8)
C6 0.0297(9) 0.0281(9) 0.0211(9) -0.0036(7) -0.0057(7) 0.0080(7)
C7 0.0269(9) 0.0260(9) 0.0241(9) -0.0029(7) -0.0035(7) 0.0050(7)
C8 0.0348(10) 0.0459(11) 0.0290(10) -0.0090(9) -0.0085(8) -0.0029(9)
C9 0.0315(9) 0.0352(10) 0.0236(9) -0.0059(8) -0.0092(7) 0.0022(8)
C10 0.0485(12) 0.0404(11) 0.0293(10) -0.0089(9) -0.0122(9) 0.0085(9)
C11 0.0387(10) 0.0405(11) 0.0307(10) -0.0056(9) -0.0125(8) 0.0048(9)
C12 0.0704(15) 0.0388(12) 0.0448(13) -0.0124(10) -0.0102(11) 0.0017(11)
C13 0.0474(13) 0.0402(12) 0.0585(14) -0.0140(10) -0.0074(10) 0.0046(10)
C14 0.0710(16) 0.0462(13) 0.0416(13) 0.0000(10) -0.0030(11) -0.0002(12)
C15 0.0515(13) 0.0526(13) 0.0449(13) 0.0035(10) -0.0214(10) 0.0080(11)
C16 0.0747(18) 0.0431(14) 0.096(2) -0.0114(14) -0.0341(16) 0.0128(13)
C17 0.0555(14) 0.0660(16) 0.0649(16) -0.0269(13) -0.0090(12) -0.0062(12)
C18 0.0440(12) 0.0559(14) 0.0477(13) -0.0032(11) -0.0136(10) 0.0003(10)
C19 0.0497(13) 0.0452(13) 0.0569(14) -0.0099(11) -0.0178(11) 0.0085(10)

loop_
_atom_type_symbol
_atom_type_description
_atom_type_scat_dispersion_real
_atom_type_scat_dispersion_imag
_atom_type_scat_source
C C 0.0033 0.0016 'International Tables Vol C Tables 4.2.6.8 and 6.1.1.4'
H H 0.0000 0.0000 'International Tables Vol C Tables 4.2.6.8 and 6.1.1.4'
Li Li -0.0003 0.0001 'International Tables Vol C Tables 4.2.6.8 and 6.1.1.4'
N N 0.0061 0.0033 'International Tables Vol C Tables 4.2.6.8 and 6.1.1.4'
O O 0.0106 0.0060 'International Tables Vol C Tables 4.2.6.8 and 6.1.1.4'

loop_
_geom_angle_atom_site_label_1
_geom_angle_atom_site_label_2
_geom_angle_atom_site_label_3
_geom_angle
_geom_angle_site_symmetry_1
_geom_angle_site_symmetry_3
O2 Li1 N1 113.25(15) . .
O2 Li1 C1 107.03(14) . 2_655
N1 Li1 C1 122.77(16) . 2_655
O2 Li1 C1 111.23(15) . .
N1 Li1 C1 84.95(12) . .
C1 Li1 C1 116.23(14) 2_655 .
O2 Li1 Li1 128.3(2) . 2_655
N1 Li1 Li1 115.1(2) . 2_655
C1 Li1 Li1 58.74(13) 2_655 2_655
C1 Li1 Li1 57.49(13) . 2_655
O2 Li1 C2 102.84(13) . 2_655
N1 Li1 C2 100.06(13) . 2_655
C1 Li1 C2 30.55(7) 2_655 2_655
C1 Li1 C2 140.32(14) . 2_655
Li1 Li1 C2 85.63(16) 2_655 2_655
C7 O1 C8 105.37(13) . .
C12 O2 C15 105.30(16) . .
C12 O2 Li1 114.38(15) . .
C15 O2 Li1 123.66(16) . .
C16 O3 C19 109.05(18) . .
C7 N1 C9 107.42(14) . .
C7 N1 Li1 107.26(14) . .
C9 N1 Li1 144.39(14) . .
C6 C1 C2 112.62(15) . .
C6 C1 Li1 140.25(15) . 2_655
C2 C1 Li1 96.40(14) . 2_655
C6 C1 Li1 100.29(14) . .
C2 C1 Li1 144.09(16) . .
Li1 C1 Li1 63.77(14) 2_655 .
C3 C2 C1 124.35(18) . .
C3 C2 Li1 155.90(16) . 2_655
C1 C2 Li1 53.05(11) . 2_655
C4 C3 C2 120.04(17) . .
C3 C4 C5 118.88(17) . .
C4 C5 C6 119.64(17) . .
C5 C6 C1 124.45(16) . .
C5 C6 C7 117.69(16) . .
C1 C6 C7 117.86(15) . .
N1 C7 O1 116.96(15) . .
N1 C7 C6 125.34(16) . .
O1 C7 C6 117.69(14) . .
O1 C8 C9 103.85(14) . .
N1 C9 C10 108.19(14) . .
N1 C9 C11 110.60(15) . .
C10 C9 C11 111.47(15) . .
N1 C9 C8 102.26(13) . .
C10 C9 C8 111.14(16) . .
C11 C9 C8 112.73(15) . .
O2 C12 C13 106.28(17) . .
C12 C13 C14 104.17(18) . .
C15 C14 C13 104.81(18) . .
O2 C15 C14 105.47(17) . .
O3 C16 C17 108.2(2) . .
C16 C17 C18 102.6(2) . .
C19 C18 C17 102.20(18) . .
O3 C19 C18 106.14(18) . .

loop_
_geom_bond_atom_site_label_1
_geom_bond_atom_site_label_2
_geom_bond_distance
_geom_bond_site_symmetry_2
Li1 O2 1.959(3) .
Li1 N1 2.024(3) .
Li1 C1 2.217(3) 2_655
Li1 C1 2.247(3) .
Li1 Li1 2.358(6) 2_655
Li1 C2 2.756(3) 2_655
O1 C7 1.358(2) .
O1 C8 1.458(2) .
O2 C12 1.426(3) .
O2 C15 1.433(2) .
O3 C16 1.403(3) .
O3 C19 1.423(3) .
N1 C7 1.280(2) .
N1 C9 1.484(2) .
C1 C6 1.409(2) .
C1 C2 1.410(2) .
C1 Li1 2.217(3) 2_655
C2 C3 1.393(3) .
C2 Li1 2.756(3) 2_655
C3 C4 1.379(3) .
C4 C5 1.385(3) .
C5 C6 1.397(2) .
C6 C7 1.482(2) .
C8 C9 1.529(3) .
C9 C10 1.519(3) .
C9 C11 1.524(2) .
C12 C13 1.510(3) .
C13 C14 1.518(3) .
C14 C15 1.508(3) .
C16 C17 1.501(4) .
C17 C18 1.506(4) .
C18 C19 1.498(3) .

loop_
_geom_torsion_atom_site_label_1
_geom_torsion_atom_site_label_2
_geom_torsion_atom_site_label_3
_geom_torsion_atom_site_label_4
_geom_torsion
_geom_torsion_site_symmetry_1
_geom_torsion_site_symmetry_4
N1 Li1 O2 C12 147.89(16) . .
C1 Li1 O2 C12 -73.73(19) 2_655 .
C1 Li1 O2 C12 54.2(2) . .
Li1 Li1 O2 C12 -10.5(3) 2_655 .
C2 Li1 O2 C12 -105.08(16) 2_655 .
N1 Li1 O2 C15 -81.6(2) . .
C1 Li1 O2 C15 56.8(2) 2_655 .
C1 Li1 O2 C15 -175.26(15) . .
Li1 Li1 O2 C15 120.1(3) 2_655 .
C2 Li1 O2 C15 25.5(2) 2_655 .
O2 Li1 N1 C7 -93.99(18) . .
C1 Li1 N1 C7 135.05(17) 2_655 .
C1 Li1 N1 C7 16.96(15) . .
Li1 Li1 N1 C7 67.4(2) 2_655 .
C2 Li1 N1 C7 157.23(13) 2_655 .
O2 Li1 N1 C9 72.4(3) . .
C1 Li1 N1 C9 -58.5(3) 2_655 .
C1 Li1 N1 C9 -176.6(2) . .
Li1 Li1 N1 C9 -126.2(2) 2_655 .
C2 Li1 N1 C9 -36.4(3) 2_655 .
O2 Li1 C1 C6 95.80(17) . .
N1 Li1 C1 C6 -17.20(14) . .
C1 Li1 C1 C6 -141.41(17) 2_655 .
Li1 Li1 C1 C6 -141.41(17) 2_655 .
C2 Li1 C1 C6 -116.9(2) 2_655 .
O2 Li1 C1 C2 -60.7(3) . .
N1 Li1 C1 C2 -173.7(2) . .
C1 Li1 C1 C2 62.1(3) 2_655 .
Li1 Li1 C1 C2 62.1(3) 2_655 .
C2 Li1 C1 C2 86.6(3) 2_655 .
O2 Li1 C1 Li1 -122.8(2) . 2_655
N1 Li1 C1 Li1 124.2(2) . 2_655
C1 Li1 C1 Li1 0.0 2_655 2_655
C2 Li1 C1 Li1 24.52(14) 2_655 2_655
C6 C1 C2 C3 1.8(3) . .
Li1 C1 C2 C3 -150.40(19) 2_655 .
Li1 C1 C2 C3 156.7(2) . .
C6 C1 C2 Li1 152.23(19) . 2_655
Li1 C1 C2 Li1 -52.9(3) . 2_655
C1 C2 C3 C4 -1.6(3) . .
Li1 C2 C3 C4 -76.8(4) 2_655 .
C2 C3 C4 C5 0.0(3) . .
C3 C4 C5 C6 1.1(3) . .
C4 C5 C6 C1 -0.8(3) . .
C4 C5 C6 C7 178.36(16) . .
C2 C1 C6 C5 -0.7(2) . .
Li1 C1 C6 C5 133.0(2) 2_655 .
Li1 C1 C6 C5 -165.99(17) . .
C2 C1 C6 C7 -179.77(15) . .
Li1 C1 C6 C7 -46.2(3) 2_655 .
Li1 C1 C6 C7 14.89(18) . .
C9 N1 C7 O1 -5.6(2) . .
Li1 N1 C7 O1 166.19(15) . .
C9 N1 C7 C6 173.88(15) . .
Li1 N1 C7 C6 -14.4(2) . .
C8 O1 C7 N1 -8.1(2) . .
C8 O1 C7 C6 172.40(14) . .
C5 C6 C7 N1 178.88(17) . .
C1 C6 C7 N1 -1.9(3) . .
C5 C6 C7 O1 -1.7(2) . .
C1 C6 C7 O1 177.50(15) . .
C7 O1 C8 C9 17.35(18) . .
C7 N1 C9 C10 -101.48(17) . .
Li1 N1 C9 C10 92.1(3) . .
C7 N1 C9 C11 136.17(16) . .
Li1 N1 C9 C11 -30.2(3) . .
C7 N1 C9 C8 15.89(18) . .
Li1 N1 C9 C8 -150.5(2) . .
O1 C8 C9 N1 -19.87(18) . .
O1 C8 C9 C10 95.38(17) . .
O1 C8 C9 C11 -138.65(16) . .
C15 O2 C12 C13 -36.4(2) . .
Li1 O2 C12 C13 102.66(19) . .
O2 C12 C13 C14 20.9(2) . .
C12 C13 C14 C15 1.4(2) . .
C12 O2 C15 C14 37.0(2) . .
Li1 O2 C15 C14 -97.1(2) . .
C13 C14 C15 O2 -23.0(2) . .
C19 O3 C16 C17 -2.4(3) . .
O3 C16 C17 C18 22.6(3) . .
C16 C17 C18 C19 -32.7(3) . .
C16 O3 C19 C18 -19.2(3) . .
C17 C18 C19 O3 32.6(2) . .
